data_7220109
loop_
_publ_author_name
'Liu, Yu-Qing'
'Ji, Wei'
'Zhou, Hai-Yan'
'Li, Yu'
'Jing, Su'
'Zhu, Dunru'
'Zhang, jian'

_publ_section_title
;
 Anthracene-based ferrocenylselenoethers: syntheses, crystal structures,
 Cu(I) complexes and sensoring property
;
_journal_name_full 'RSC Adv.'
_journal_paper_doi 10.1039/C5RA06591G
_journal_year 2015
_chemical_formula_sum 'C28 H24 Fe Se2'
_chemical_formula_weight 574.24
_chemical_name_systematic
; 
 ? 
;
_space_group_IT_number 9
_symmetry_cell_setting monoclinic
_symmetry_space_group_name_Hall 'C -2yc'
_symmetry_space_group_name_H-M 'C 1 c 1'
_atom_sites_solution_hydrogens geom
_atom_sites_solution_primary direct
_atom_sites_solution_secondary difmap
_audit_creation_method SHELXL-97
_audit_update_record
;
2014-09-09 deposited with the CCDC.
2015-05-07 downloaded from the CCDC.
;
_cell_angle_alpha 90.00
_cell_angle_beta 107.285(3)
_cell_angle_gamma 90.00
_cell_formula_units_Z 4
_cell_length_a 27.419(8)
_cell_length_b 6.0810(16)
_cell_length_c 13.987(4)
_cell_measurement_temperature 296(2)
_cell_volume 2226.8(11)
_computing_structure_refinement 'SHELXL-97 (Sheldrick, 1997)'
_computing_structure_solution 'SHELXS-97 (Sheldrick, 1990)'
_diffrn_ambient_temperature 296(2)
_diffrn_measured_fraction_theta_full 0.999
_diffrn_measured_fraction_theta_max 0.999
_diffrn_radiation_monochromator graphite
_diffrn_radiation_source 'fine-focus sealed tube'
_diffrn_radiation_type MoK\a
_diffrn_radiation_wavelength 0.71073
_diffrn_reflns_av_R_equivalents 0.0306
_diffrn_reflns_av_sigmaI/netI 0.0533
_diffrn_reflns_limit_h_max 32
_diffrn_reflns_limit_h_min -32
_diffrn_reflns_limit_k_max 7
_diffrn_reflns_limit_k_min -6
_diffrn_reflns_limit_l_max 16
_diffrn_reflns_limit_l_min -15
_diffrn_reflns_number 7314
_diffrn_reflns_theta_full 25.00
_diffrn_reflns_theta_max 25.00
_diffrn_reflns_theta_min 1.56
_exptl_absorpt_coefficient_mu 3.960
_exptl_absorpt_correction_T_max 0.6270
_exptl_absorpt_correction_T_min 0.5880
_exptl_crystal_density_diffrn 1.713
_exptl_crystal_density_method 'not measured'
_exptl_crystal_F_000 1144
_exptl_crystal_size_max 0.15
_exptl_crystal_size_mid 0.14
_exptl_crystal_size_min 0.13
_refine_diff_density_max 0.777
_refine_diff_density_min -0.417
_refine_diff_density_rms 0.076
_refine_ls_abs_structure_details 'Flack H D (1983), Acta Cryst. A39, 876-881'
_refine_ls_abs_structure_Flack 0.014(12)
_refine_ls_extinction_method none
_refine_ls_goodness_of_fit_ref 1.000
_refine_ls_hydrogen_treatment mixed
_refine_ls_matrix_type full
_refine_ls_number_parameters 280
_refine_ls_number_reflns 3577
_refine_ls_number_restraints 2
_refine_ls_restrained_S_all 0.999
_refine_ls_R_factor_all 0.0384
_refine_ls_R_factor_gt 0.0339
_refine_ls_shift/su_max 0.000
_refine_ls_shift/su_mean 0.000
_refine_ls_structure_factor_coef Fsqd
_refine_ls_weighting_details 'calc w=1/[\s^2^(Fo^2^)+(0.0397P)^2^+0.0000P] where P=(Fo^2^+2Fc^2^)/3'
_refine_ls_weighting_scheme calc
_refine_ls_wR_factor_gt 0.0769
_refine_ls_wR_factor_ref 0.0788
_reflns_number_gt 3270
_reflns_number_total 3577
_reflns_threshold_expression >2sigma(I)
_cod_data_source_file c5ra06591g2.cif
_cod_data_source_block lyf2-1
_cod_depositor_comments
;
The following automatic conversions were performed:

'_symmetry_cell_setting' value 'Monoclinic' changed to 'monoclinic'
according to
/usr/data/users/saulius/crontab/automatic-downloads/rss-feeds/RSC/lib/dictionaries/cif_core.dic
dictionary named 'cif_core.dic' version 2.4.2 from 2011-04-26.

Automatic conversion script
Id: cif_fix_values 3271 2015-04-21 07:52:19Z andrius 
;
_cod_original_cell_volume 2226.7(10)
_cod_original_sg_symbol_H-M 'Cc   '
_cod_database_code 7220109

loop_
_symmetry_equiv_pos_as_xyz
'x, y, z'
'x, -y, z+1/2'
'x+1/2, y+1/2, z'
'x+1/2, -y+1/2, z+1/2'

loop_
_atom_site_label
_atom_site_type_symbol
_atom_site_fract_x
_atom_site_fract_y
_atom_site_fract_z
_atom_site_U_iso_or_equiv
_atom_site_adp_type
_atom_site_occupancy
_atom_site_symmetry_multiplicity
_atom_site_calc_flag
_atom_site_refinement_flags
Se1 Se 0.040532(18) 0.16741(9) 0.65959(3) 0.04711(17) Uani 1 1 d .
Se2 Se 0.058694(19) 0.65180(9) 0.43243(3) 0.04583(16) Uani 1 1 d .
Fe Fe -0.04781(3) 0.26543(12) 0.41518(6) 0.03478(17) Uani 1 1 d .
C11 C 0.05533(19) 0.4839(9) 0.6612(4) 0.0428(13) Uani 1 1 d .
H11A H 0.0279 0.5556 0.6106 0.064 Uiso 1 1 calc R
H11B H 0.0556 0.5432 0.7257 0.064 Uiso 1 1 calc R
C1 C -0.02524(19) 0.1770(9) 0.5643(4) 0.0386(12) Uani 1 1 d .
C17 C 0.2395(2) 0.3624(9) 0.6384(4) 0.0450(13) Uani 1 1 d .
H17A H 0.2132 0.2599 0.6262 0.054 Uiso 1 1 calc R
C6 C 0.00431(17) 0.4534(8) 0.3711(4) 0.0336(11) Uani 1 1 d .
C9 C -0.0750(2) 0.3538(9) 0.2673(4) 0.0420(13) Uani 1 1 d .
H9A H -0.1109 0.3580 0.2265 0.050 Uiso 1 1 calc R
C7 C 0.0069(2) 0.2320(9) 0.3427(4) 0.0395(12) Uani 1 1 d .
H7A H 0.0371 0.1374 0.3642 0.047 Uiso 1 1 calc R
C5 C -0.0489(2) -0.0034(9) 0.5031(4) 0.0457(13) Uani 1 1 d .
H5A H -0.0330 -0.1463 0.4991 0.055 Uiso 1 1 calc R
C2 C -0.06158(19) 0.3521(10) 0.5480(4) 0.0472(14) Uani 1 1 d .
H2A H -0.0562 0.4972 0.5798 0.057 Uiso 1 1 calc R
C12 C 0.10565(17) 0.5411(9) 0.6426(4) 0.0385(11) Uani 1 1 d .
H12A H 0.1097 0.7010 0.6485 0.046 Uiso 1 1 calc R
C27 C 0.1642(2) 0.8146(9) 0.8579(5) 0.0475(14) Uani 1 1 d .
H27A H 0.1357 0.7238 0.8463 0.057 Uiso 1 1 calc R
C26 C 0.1683(2) 0.9867(10) 0.9201(5) 0.0539(15) Uani 1 1 d .
H26A H 0.1437 1.0083 0.9528 0.065 Uiso 1 1 calc R
C15 C 0.19862(17) 0.5844(9) 0.7450(4) 0.0381(11) Uani 1 1 d .
C13 C 0.10549(19) 0.4784(10) 0.5382(4) 0.0466(13) Uani 1 1 d .
H13A H 0.0963 0.3244 0.5273 0.070 Uiso 1 1 calc R
H13B H 0.1398 0.4952 0.5331 0.070 Uiso 1 1 calc R
C10 C -0.04652(19) 0.5302(9) 0.3246(4) 0.0409(12) Uani 1 1 d .
H10A H -0.0595 0.6780 0.3310 0.049 Uiso 1 1 calc R
C18 C 0.2776(2) 0.3319(10) 0.5955(5) 0.0552(15) Uani 1 1 d .
H18A H 0.2769 0.2104 0.5547 0.066 Uiso 1 1 calc R
C3 C -0.1072(2) 0.2761(13) 0.4761(5) 0.0621(18) Uani 1 1 d .
H3A H -0.1388 0.3607 0.4500 0.075 Uiso 1 1 calc R
C4 C -0.0991(2) 0.0594(12) 0.4493(5) 0.0637(18) Uani 1 1 d .
H4A H -0.1242 -0.0328 0.4016 0.076 Uiso 1 1 calc R
C14 C 0.15187(18) 0.4355(9) 0.7229(4) 0.0402(12) Uani 1 1 d .
H14A H 0.1429 0.4106 0.7840 0.060 Uiso 1 1 calc R
H14B H 0.1598 0.2943 0.6989 0.060 Uiso 1 1 calc R
C28 C 0.20181(19) 0.7654(9) 0.8089(4) 0.0394(11) Uani 1 1 d .
C16 C 0.23849(17) 0.5438(9) 0.7004(4) 0.0373(11) Uani 1 1 d .
C21 C 0.28021(19) 0.7005(9) 0.7186(4) 0.0414(12) Uani 1 1 d .
C8 C -0.0410(2) 0.1691(9) 0.2799(4) 0.0425(12) Uani 1 1 d .
H8A H -0.0498 0.0238 0.2494 0.051 Uiso 1 1 calc R
C23 C 0.24404(18) 0.9157(9) 0.8264(4) 0.0412(12) Uani 1 1 d .
C22 C 0.28154(19) 0.8778(10) 0.7795(4) 0.0477(13) Uani 1 1 d .
H22A H 0.3085 0.9767 0.7901 0.057 Uiso 1 1 calc R
C19 C 0.3182(2) 0.4848(11) 0.6130(5) 0.0555(15) Uani 1 1 d .
H19A H 0.3441 0.4639 0.5836 0.067 Uiso 1 1 calc R
C20 C 0.3193(2) 0.6599(11) 0.6719(5) 0.0549(15) Uani 1 1 d .
H20A H 0.3464 0.7583 0.6828 0.066 Uiso 1 1 calc R
C25 C 0.2100(2) 1.1365(10) 0.9365(5) 0.0557(15) Uani 1 1 d .
H25A H 0.2123 1.2569 0.9787 0.067 Uiso 1 1 calc R
C24 C 0.2462(2) 1.1012(10) 0.8896(5) 0.0536(15) Uani 1 1 d .
H24A H 0.2730 1.2005 0.8991 0.064 Uiso 1 1 calc R

loop_
_atom_site_aniso_label
_atom_site_aniso_U_11
_atom_site_aniso_U_22
_atom_site_aniso_U_33
_atom_site_aniso_U_23
_atom_site_aniso_U_13
_atom_site_aniso_U_12
Se1 0.0352(3) 0.0559(4) 0.0451(4) 0.0123(3) 0.0041(2) -0.0092(2)
Se2 0.0405(3) 0.0474(3) 0.0437(3) 0.0123(3) 0.0034(2) -0.0109(2)
Fe 0.0259(3) 0.0452(4) 0.0345(4) 0.0013(3) 0.0109(3) -0.0023(3)
C11 0.034(3) 0.053(3) 0.043(3) -0.005(2) 0.014(2) -0.003(2)
C1 0.034(3) 0.052(3) 0.033(3) 0.001(2) 0.015(2) -0.011(2)
C17 0.034(3) 0.051(3) 0.047(3) 0.002(3) 0.007(2) -0.002(2)
C6 0.029(2) 0.043(3) 0.028(2) 0.006(2) 0.0071(19) -0.005(2)
C9 0.043(3) 0.047(3) 0.034(3) 0.001(2) 0.007(2) -0.002(2)
C7 0.041(3) 0.042(3) 0.040(3) 0.009(2) 0.020(2) 0.003(2)
C5 0.056(4) 0.043(3) 0.040(3) 0.005(2) 0.019(3) -0.015(3)
C2 0.037(3) 0.070(4) 0.041(3) -0.005(3) 0.022(3) 0.001(2)
C12 0.029(3) 0.045(3) 0.039(3) 0.000(2) 0.006(2) -0.006(2)
C27 0.037(3) 0.053(4) 0.051(4) 0.005(3) 0.011(3) 0.003(2)
C26 0.049(3) 0.060(4) 0.052(4) 0.002(3) 0.013(3) 0.015(3)
C15 0.028(2) 0.046(3) 0.036(3) 0.009(2) 0.005(2) -0.003(2)
C13 0.030(3) 0.060(3) 0.051(3) 0.009(3) 0.013(2) -0.002(2)
C10 0.040(3) 0.038(3) 0.042(3) 0.005(2) 0.008(2) 0.003(2)
C18 0.052(3) 0.062(4) 0.055(4) -0.001(3) 0.020(3) 0.006(3)
C3 0.022(3) 0.113(6) 0.054(4) 0.007(4) 0.015(3) 0.001(3)
C4 0.046(4) 0.090(5) 0.053(4) -0.003(4) 0.011(3) -0.036(4)
C14 0.030(3) 0.048(3) 0.039(3) 0.003(2) 0.006(2) -0.005(2)
C28 0.031(2) 0.050(3) 0.034(3) 0.004(2) 0.006(2) 0.002(2)
C16 0.027(2) 0.042(3) 0.037(3) 0.012(2) 0.001(2) 0.002(2)
C21 0.026(2) 0.053(3) 0.044(3) 0.004(2) 0.009(2) -0.003(2)
C8 0.055(3) 0.042(3) 0.034(3) -0.006(2) 0.018(2) -0.010(3)
C23 0.027(2) 0.043(3) 0.046(3) 0.000(2) 0.000(2) -0.004(2)
C22 0.032(3) 0.054(4) 0.055(4) 0.002(3) 0.009(2) -0.010(2)
C19 0.043(3) 0.072(4) 0.055(4) 0.006(3) 0.019(3) 0.004(3)
C20 0.037(3) 0.069(4) 0.061(4) 0.006(3) 0.019(3) -0.008(3)
C25 0.048(3) 0.056(4) 0.054(4) -0.005(3) 0.002(3) 0.013(3)
C24 0.038(3) 0.052(4) 0.059(4) 0.002(3) -0.003(3) -0.004(3)

loop_
_atom_type_symbol
_atom_type_description
_atom_type_scat_dispersion_real
_atom_type_scat_dispersion_imag
_atom_type_scat_source
C C 0.0033 0.0016 'International Tables Vol C Tables 4.2.6.8 and 6.1.1.4'
H H 0.0000 0.0000 'International Tables Vol C Tables 4.2.6.8 and 6.1.1.4'
Fe Fe 0.3463 0.8444 'International Tables Vol C Tables 4.2.6.8 and 6.1.1.4'
Se Se -0.0929 2.2259 'International Tables Vol C Tables 4.2.6.8 and 6.1.1.4'

loop_
_geom_angle_atom_site_label_1
_geom_angle_atom_site_label_2
_geom_angle_atom_site_label_3
_geom_angle
C1 Se1 C11 97.3(2)
C6 Se2 C13 104.4(2)
C8 Fe C4 107.4(3)
C8 Fe C3 134.2(3)
C4 Fe C3 40.1(3)
C8 Fe C5 110.4(2)
C4 Fe C5 40.4(2)
C3 Fe C5 67.8(3)
C8 Fe C9 41.1(2)
C4 Fe C9 109.1(2)
C3 Fe C9 108.4(2)
C5 Fe C9 138.4(2)
C8 Fe C7 39.9(2)
C4 Fe C7 135.1(3)
C3 Fe C7 173.8(3)
C5 Fe C7 111.1(2)
C9 Fe C7 68.2(2)
C8 Fe C10 68.3(2)
C4 Fe C10 139.7(2)
C3 Fe C10 113.1(3)
C5 Fe C10 178.7(2)
C9 Fe C10 40.6(2)
C7 Fe C10 68.0(2)
C8 Fe C6 67.6(2)
C4 Fe C6 174.9(3)
C3 Fe C6 144.4(3)
C5 Fe C6 139.1(2)
C9 Fe C6 68.3(2)
C7 Fe C6 40.1(2)
C10 Fe C6 40.65(19)
C8 Fe C1 141.2(2)
C4 Fe C1 68.0(2)
C3 Fe C1 67.9(2)
C5 Fe C1 40.5(2)
C9 Fe C1 176.3(2)
C7 Fe C1 115.4(2)
C10 Fe C1 140.6(2)
C6 Fe C1 114.87(19)
C8 Fe C2 174.7(2)
C4 Fe C2 68.0(3)
C3 Fe C2 40.5(2)
C5 Fe C2 68.1(2)
C9 Fe C2 136.8(2)
C7 Fe C2 145.3(2)
C10 Fe C2 113.2(2)
C6 Fe C2 117.0(2)
C1 Fe C2 40.5(2)
C12 C11 Se1 114.6(4)
C12 C11 H11A 108.6
Se1 C11 H11A 108.6
C12 C11 H11B 108.6
Se1 C11 H11B 108.6
H11A C11 H11B 107.6
C5 C1 C2 107.9(5)
C5 C1 Se1 124.5(4)
C2 C1 Se1 127.4(4)
C5 C1 Fe 69.3(3)
C2 C1 Fe 70.1(3)
Se1 C1 Fe 130.9(2)
C18 C17 C16 122.3(5)
C18 C17 H17A 118.8
C16 C17 H17A 118.8
C7 C6 C10 107.9(4)
C7 C6 Se2 129.1(4)
C10 C6 Se2 121.5(4)
C7 C6 Fe 69.6(3)
C10 C6 Fe 69.4(3)
Se2 C6 Fe 137.1(3)
C10 C9 C8 107.0(5)
C10 C9 Fe 69.9(3)
C8 C9 Fe 69.1(3)
C10 C9 H9A 126.5
C8 C9 H9A 126.5
Fe C9 H9A 126.5
C8 C7 C6 108.8(5)
C8 C7 Fe 69.6(3)
C6 C7 Fe 70.3(3)
C8 C7 H7A 125.6
C6 C7 H7A 125.6
Fe C7 H7A 125.6
C4 C5 C1 108.0(5)
C4 C5 Fe 69.5(3)
C1 C5 Fe 70.2(3)
C4 C5 H5A 126.0
C1 C5 H5A 126.0
Fe C5 H5A 126.0
C3 C2 C1 107.1(6)
C3 C2 Fe 69.0(3)
C1 C2 Fe 69.5(3)
C3 C2 H2A 126.4
C1 C2 H2A 126.4
Fe C2 H2A 126.4
C13 C12 C11 111.5(4)
C13 C12 C14 111.2(4)
C11 C12 C14 111.6(4)
C13 C12 H12A 107.4
C11 C12 H12A 107.4
C14 C12 H12A 107.4
C26 C27 C28 122.7(5)
C26 C27 H27A 118.7
C28 C27 H27A 118.7
C27 C26 C25 120.7(6)
C27 C26 H26A 119.6
C25 C26 H26A 119.6
C28 C15 C16 120.1(4)
C28 C15 C14 119.0(4)
C16 C15 C14 120.9(5)
C12 C13 Se2 114.1(4)
C12 C13 H13A 108.7
Se2 C13 H13A 108.7
C12 C13 H13B 108.7
Se2 C13 H13B 108.7
H13A C13 H13B 107.6
C9 C10 C6 107.9(5)
C9 C10 Fe 69.5(3)
C6 C10 Fe 69.9(3)
C9 C10 H10A 126.1
C6 C10 H10A 126.1
Fe C10 H10A 126.1
C17 C18 C19 120.1(6)
C17 C18 H18A 120.0
C19 C18 H18A 120.0
C4 C3 C2 108.5(5)
C4 C3 Fe 69.7(3)
C2 C3 Fe 70.5(3)
C4 C3 H3A 125.7
C2 C3 H3A 125.7
Fe C3 H3A 125.7
C3 C4 C5 108.5(5)
C3 C4 Fe 70.2(3)
C5 C4 Fe 70.1(3)
C3 C4 H4A 125.8
C5 C4 H4A 125.8
Fe C4 H4A 125.8
C15 C14 C12 110.8(4)
C15 C14 H14A 109.5
C12 C14 H14A 109.5
C15 C14 H14B 109.5
C12 C14 H14B 109.5
H14A C14 H14B 108.1
C15 C28 C27 123.5(5)
C15 C28 C23 120.1(5)
C27 C28 C23 116.4(5)
C17 C16 C15 124.0(5)
C17 C16 C21 117.6(5)
C15 C16 C21 118.3(5)
C22 C21 C20 122.3(5)
C22 C21 C16 120.0(5)
C20 C21 C16 117.7(5)
C7 C8 C9 108.5(5)
C7 C8 Fe 70.5(3)
C9 C8 Fe 69.8(3)
C7 C8 H8A 125.8
C9 C8 H8A 125.8
Fe C8 H8A 125.8
C22 C23 C24 121.5(5)
C22 C23 C28 119.0(5)
C24 C23 C28 119.5(5)
C21 C22 C23 122.5(5)
C21 C22 H22A 118.8
C23 C22 H22A 118.8
C20 C19 C18 120.1(5)
C20 C19 H19A 120.0
C18 C19 H19A 120.0
C19 C20 C21 122.2(5)
C19 C20 H20A 118.9
C21 C20 H20A 118.9
C24 C25 C26 119.1(6)
C24 C25 H25A 120.4
C26 C25 H25A 120.4
C25 C24 C23 121.5(6)
C25 C24 H24A 119.2
C23 C24 H24A 119.2

loop_
_geom_bond_atom_site_label_1
_geom_bond_atom_site_label_2
_geom_bond_distance
Se1 C1 1.898(5)
Se1 C11 1.966(6)
Se2 C6 1.912(5)
Se2 C13 1.954(5)
Fe C8 2.041(5)
Fe C4 2.044(6)
Fe C3 2.051(6)
Fe C5 2.051(5)
Fe C9 2.051(6)
Fe C7 2.054(5)
Fe C10 2.056(5)
Fe C6 2.062(4)
Fe C1 2.063(5)
Fe C2 2.070(5)
C11 C12 1.519(6)
C11 H11A 0.9700
C11 H11B 0.9700
C1 C5 1.423(7)
C1 C2 1.429(8)
C17 C18 1.363(8)
C17 C16 1.409(7)
C17 H17A 0.9300
C6 C7 1.411(7)
C6 C10 1.430(7)
C9 C10 1.425(8)
C9 C8 1.436(8)
C9 H9A 0.9800
C7 C8 1.398(8)
C7 H7A 0.9800
C5 C4 1.413(8)
C5 H5A 0.9800
C2 C3 1.428(9)
C2 H2A 0.9800
C12 C13 1.508(8)
C12 C14 1.560(7)
C12 H12A 0.9800
C27 C26 1.344(8)
C27 C28 1.429(8)
C27 H27A 0.9300
C26 C25 1.425(8)
C26 H26A 0.9300
C15 C28 1.404(7)
C15 C16 1.432(7)
C15 C14 1.524(7)
C13 H13A 0.9700
C13 H13B 0.9700
C10 H10A 0.9800
C18 C19 1.415(9)
C18 H18A 0.9300
C3 C4 1.405(10)
C3 H3A 0.9800
C4 H4A 0.9800
C14 H14A 0.9700
C14 H14B 0.9700
C28 C23 1.438(7)
C16 C21 1.452(7)
C21 C22 1.368(8)
C21 C20 1.432(8)
C8 H8A 0.9800
C23 C22 1.393(8)
C23 C24 1.424(8)
C22 H22A 0.9300
C19 C20 1.341(8)
C19 H19A 0.9300
C20 H20A 0.9300
C25 C24 1.360(9)
C25 H25A 0.9300
C24 H24A 0.9300
